data_1565163
loop_
_publ_author_name
'Soldevila-Sanmart\'in, Joan'
'Guerrero, Miguel'
'Choquesillo-Lazarte, Duane'
'Giner Planas, Jos\'e'
'Pons, Josefina'

_publ_section_title
;
 Dimeric metallacycles and coordination polymers: Zn(II), Cd(II) and
 Hg(II) complexes of two positional isomers of a flexible N,O-hybrid
 bispyrazole derived ligand
;
_journal_name_full 'Inorganica Chimica Acta'
_journal_page_first 119549
_journal_paper_doi 10.1016/j.ica.2020.119549
_journal_volume 506
_journal_year 2020
_chemical_formula_moiety 'C22 H30 Cl2 N4 O2 Zn, 0.5(H2 O)'
_chemical_formula_sum 'C22 H31 Cl2 N4 O2.5 Zn'
_chemical_formula_weight 527.77
_space_group_crystal_system monoclinic
_space_group_IT_number 15
_space_group_name_Hall '-C 2yc'
_space_group_name_H-M_alt 'C 1 2/c 1'
_atom_sites_solution_hydrogens mixed
_cell_angle_alpha 90
_cell_angle_beta 122.071(7)
_cell_angle_gamma 90
_cell_formula_units_Z 8
_cell_length_a 29.965(4)
_cell_length_b 8.0447(12)
_cell_length_c 23.742(4)
_cell_measurement_reflns_used 5454
_cell_measurement_temperature 100(2)
_cell_measurement_theta_max 66.651
_cell_measurement_theta_min 3.481
_cell_volume 4849.8(13)
_computing_cell_refinement 'SAINT V8.38A (Bruker, 2016)'
_computing_data_collection 'Bruker Apex3, 2016'
_computing_data_reduction 'SAINT V8.38A (Bruker, 2016)'
_computing_molecular_graphics 'Olex2 (Dolomanov et al., 2009)'
_computing_publication_material 'Olex2 (Dolomanov et al., 2009)'
_computing_structure_refinement 'XL (Sheldrick, 2008)'
_computing_structure_solution 'XS (Sheldrick, 2008)'
_diffrn_ambient_temperature 100.0
_diffrn_measured_fraction_theta_full 0.993
_diffrn_measured_fraction_theta_max 0.993
_diffrn_measurement_device_type 'Bruker APEX-II CCD'
_diffrn_measurement_method '\f and \w scans'
_diffrn_radiation_monochromator multilayer
_diffrn_radiation_type CuK\a
_diffrn_radiation_wavelength 1.54178
_diffrn_reflns_av_R_equivalents 0.0653
_diffrn_reflns_av_unetI/netI 0.0583
_diffrn_reflns_Laue_measured_fraction_full 0.993
_diffrn_reflns_Laue_measured_fraction_max 0.993
_diffrn_reflns_limit_h_max 35
_diffrn_reflns_limit_h_min -35
_diffrn_reflns_limit_k_max 9
_diffrn_reflns_limit_k_min -7
_diffrn_reflns_limit_l_max 27
_diffrn_reflns_limit_l_min -28
_diffrn_reflns_number 15452
_diffrn_reflns_point_group_measured_fraction_full 0.993
_diffrn_reflns_point_group_measured_fraction_max 0.993
_diffrn_reflns_theta_full 66.860
_diffrn_reflns_theta_max 66.860
_diffrn_reflns_theta_min 3.481
_diffrn_source 'high brilliance microfocus sealed tube'
_diffrn_standards_number 0
_exptl_absorpt_coefficient_mu 3.665
_exptl_absorpt_correction_T_max 0.7528
_exptl_absorpt_correction_T_min 0.6573
_exptl_absorpt_correction_type multi-scan
_exptl_absorpt_process_details
'SADABS-2016/2 (Bruker,2016/2) was used for absorption correction. wR2(int) was 0.0741 before and 0.0615 after correction. The Ratio of minimum to maximum transmission is 0.8731. The \l/2 correction factor is Not present.'
_exptl_crystal_colour colourless
_exptl_crystal_colour_primary colourless
_exptl_crystal_density_diffrn 1.446
_exptl_crystal_description block
_exptl_crystal_F_000 2200
_exptl_crystal_size_max 0.1
_exptl_crystal_size_mid 0.08
_exptl_crystal_size_min 0.08
_refine_diff_density_max 0.356
_refine_diff_density_min -0.527
_refine_diff_density_rms 0.085
_refine_ls_extinction_coef .
_refine_ls_extinction_method none
_refine_ls_goodness_of_fit_ref 1.058
_refine_ls_hydrogen_treatment constr
_refine_ls_matrix_type full
_refine_ls_number_parameters 289
_refine_ls_number_reflns 4279
_refine_ls_number_restraints 0
_refine_ls_restrained_S_all 1.058
_refine_ls_R_factor_all 0.0766
_refine_ls_R_factor_gt 0.0452
_refine_ls_shift/su_max 0.000
_refine_ls_shift/su_mean 0.000
_refine_ls_structure_factor_coef Fsqd
_refine_ls_weighting_details 'w=1/[\s^2^(Fo^2^)+(0.0290P)^2^+16.1725P] where P=(Fo^2^+2Fc^2^)/3'
_refine_ls_weighting_scheme calc
_refine_ls_wR_factor_gt 0.0909
_refine_ls_wR_factor_ref 0.1033
_reflns_Friedel_coverage 0.000
_reflns_Friedel_fraction_full .
_reflns_Friedel_fraction_max .
_reflns_number_gt 3077
_reflns_number_total 4279
_reflns_threshold_expression 'I > 2\s(I)'
_cod_data_source_file ICA-2020-506-1195465.cif
_cod_data_source_block js109_7
_cod_depositor_comments
;

2022-11-07
Z value and formula fixed to values more according to usual
chemical conventions.                 miguel
;
_cod_original_formula_sum 'C44 H62 Cl4 N8 O5 Zn2'
_cod_original_formula_weight 1055.55
_cod_original_formula_moiety '2(C22 H30 Cl2 N4 O2 Zn), H2 O'
_cod_original_formula_units_Z 4
_cod_original_cell_volume 4849.9(12)
_cod_database_code 1565163
_shelx_space_group_comment
;
The symmetry employed for this shelxl refinement is uniquely defined
by the following loop, which should always be used as a source of
symmetry information in preference to the above space-group names.
They are only intended as comments.
;
_shelx_estimated_absorpt_t_max 0.758
_shelx_estimated_absorpt_t_min 0.711
_olex2_refinement_description
;
1. Fixed Uiso
 At 1.2 times of:
  All C(H) groups, All C(H,H) groups
 At 1.5 times of:
  All C(H,H,H) groups, All O(H) groups
2.a Riding coordinates:
 O3(H3A)
2.b Secondary CH2 refined with riding coordinates:
 C8(H8A,H8B), C7(H7A,H7B), C6(H6A,H6B), C17(H17A,H17B), C15(H15A,H15B),
 C16(H16A,H16B)
2.c Aromatic/amide H refined with riding coordinates:
 C20(H20), C13(H13), C3(H3), C10(H10), C12(H12), C11(H11)
2.d Idealised Me refined as rotating group:
 C5(H5A,H5B,H5C), C22(H22A,H22B,H22C), C2(H2A,H2B,H2C), C19(H19A,H19B,H19C)
;
_olex2_submission_special_instructions 'No special instructions were received'

loop_
_space_group_symop_operation_xyz
'x, y, z'
'-x, y, -z+1/2'
'x+1/2, y+1/2, z'
'-x+1/2, y+1/2, -z+1/2'
'-x, -y, -z'
'x, -y, z-1/2'
'-x+1/2, -y+1/2, -z'
'x+1/2, -y+1/2, z-1/2'

loop_
_atom_site_label
_atom_site_type_symbol
_atom_site_fract_x
_atom_site_fract_y
_atom_site_fract_z
_atom_site_U_iso_or_equiv
_atom_site_adp_type
_atom_site_occupancy
_atom_site_site_symmetry_order
_atom_site_calc_flag
_atom_site_refinement_flags_posn
_atom_site_refinement_flags_adp
_atom_site_refinement_flags_occupancy
_atom_site_disorder_assembly
_atom_site_disorder_group
Zn1 Zn 0.40646(2) 0.73555(6) 0.83788(2) 0.02268(14) Uani 1 1 d . . . . .
Cl2 Cl 0.48783(4) 0.66512(13) 0.86183(5) 0.0312(2) Uani 1 1 d . . . . .
Cl1 Cl 0.35485(4) 0.51164(13) 0.79788(5) 0.0313(2) Uani 1 1 d . . . . .
O2 O 0.34666(11) 0.4535(3) 0.49410(14) 0.0306(7) Uani 1 1 d . . . . .
O1 O 0.38264(10) 0.8827(3) 0.62752(13) 0.0282(6) Uani 1 1 d . . . . .
N3 N 0.41677(12) 0.1649(4) 0.42350(15) 0.0233(7) Uani 1 1 d . . . . .
N2 N 0.38746(11) 1.0212(4) 0.74089(15) 0.0232(7) Uani 1 1 d . . . . .
N4 N 0.42412(12) 0.2574(4) 0.47655(15) 0.0250(7) Uani 1 1 d . . . . .
N1 N 0.36853(11) 0.9203(4) 0.77019(15) 0.0228(7) Uani 1 1 d . . . . .
O3 O 0.500000 0.4087(7) 0.750000 0.0687(16) Uani 1 2 d S T P . .
H3A H 0.494320 0.454950 0.784020 0.103 Uiso 1 1 d R . . . .
C20 C 0.44081(15) 0.0009(5) 0.5113(2) 0.0281(9) Uani 1 1 d . . . . .
H20 H 0.449716 -0.095668 0.538248 0.034 Uiso 1 1 calc R . . . .
C14 C 0.28992(15) 0.6983(5) 0.4638(2) 0.0276(9) Uani 1 1 d . . . . .
C9 C 0.32321(15) 0.8119(5) 0.51335(19) 0.0260(9) Uani 1 1 d . . . . .
C18 C 0.43869(15) 0.1598(5) 0.5300(2) 0.0282(9) Uani 1 1 d . . . . .
C13 C 0.25165(15) 0.7576(6) 0.4012(2) 0.0345(10) Uani 1 1 d . . . . .
H13 H 0.228566 0.680995 0.367896 0.041 Uiso 1 1 calc R . . . .
C3 C 0.31168(15) 1.1275(5) 0.7156(2) 0.0283(9) Uani 1 1 d . . . . .
H3 H 0.281707 1.197665 0.698466 0.034 Uiso 1 1 calc R . . . .
C8 C 0.36455(15) 0.7499(5) 0.58056(19) 0.0288(9) Uani 1 1 d . . . . .
H8A H 0.349847 0.660143 0.594484 0.035 Uiso 1 1 calc R . . . .
H8B H 0.394425 0.703689 0.578841 0.035 Uiso 1 1 calc R . . . .
C4 C 0.35348(15) 1.1463(5) 0.70655(19) 0.0250(9) Uani 1 1 d . . . . .
C1 C 0.32194(14) 0.9872(5) 0.75433(19) 0.0255(9) Uani 1 1 d . . . . .
C7 C 0.42058(15) 0.8279(5) 0.69225(19) 0.0278(9) Uani 1 1 d . . . . .
H7A H 0.452733 0.790226 0.693959 0.033 Uiso 1 1 calc R . . . .
H7B H 0.406493 0.733555 0.704954 0.033 Uiso 1 1 calc R . . . .
C6 C 0.43349(14) 0.9719(5) 0.73949(19) 0.0266(9) Uani 1 1 d . . . . .
H6A H 0.462111 0.939210 0.784726 0.032 Uiso 1 1 calc R . . . .
H6B H 0.446014 1.067313 0.725197 0.032 Uiso 1 1 calc R . . . .
C10 C 0.31745(16) 0.9811(5) 0.4982(2) 0.0307(10) Uani 1 1 d . . . . .
H10 H 0.339809 1.059252 0.531281 0.037 Uiso 1 1 calc R . . . .
C5 C 0.36369(18) 1.2733(6) 0.6693(2) 0.0380(11) Uani 1 1 d . . . . .
H5A H 0.398490 1.322834 0.698673 0.057 Uiso 1 1 calc GR . . . .
H5B H 0.336697 1.360123 0.653226 0.057 Uiso 1 1 calc GR . . . .
H5C H 0.362630 1.220618 0.631364 0.057 Uiso 1 1 calc GR . . . .
C17 C 0.41446(16) 0.4357(5) 0.4698(2) 0.0278(9) Uani 1 1 d . . . . .
H17A H 0.424593 0.481025 0.439382 0.033 Uiso 1 1 calc R . . . .
H17B H 0.437239 0.488686 0.513772 0.033 Uiso 1 1 calc R . . . .
C15 C 0.29550(16) 0.5138(5) 0.4761(2) 0.0318(10) Uani 1 1 d . . . . .
H15A H 0.289405 0.487364 0.512234 0.038 Uiso 1 1 calc R . . . .
H15B H 0.268233 0.455747 0.435468 0.038 Uiso 1 1 calc R . . . .
C16 C 0.35777(16) 0.4817(6) 0.4437(2) 0.0321(10) Uani 1 1 d . . . . .
H16A H 0.351818 0.600172 0.430345 0.039 Uiso 1 1 calc R . . . .
H16B H 0.334007 0.413536 0.404079 0.039 Uiso 1 1 calc R . . . .
C21 C 0.42749(15) 0.0067(5) 0.4455(2) 0.0262(9) Uani 1 1 d . . . . .
C12 C 0.24656(16) 0.9255(6) 0.3865(2) 0.0322(10) Uani 1 1 d . . . . .
H12 H 0.220730 0.963890 0.343311 0.039 Uiso 1 1 calc R . . . .
C11 C 0.27943(16) 1.0362(6) 0.4353(2) 0.0331(10) Uani 1 1 d . . . . .
H11 H 0.276009 1.151849 0.425709 0.040 Uiso 1 1 calc R . . . .
C22 C 0.42577(17) -0.1335(5) 0.4034(2) 0.0353(10) Uani 1 1 d . . . . .
H22A H 0.389071 -0.165501 0.372115 0.053 Uiso 1 1 calc GR . . . .
H22B H 0.445171 -0.228492 0.431801 0.053 Uiso 1 1 calc GR . . . .
H22C H 0.441943 -0.098643 0.378690 0.053 Uiso 1 1 calc GR . . . .
C2 C 0.29006(16) 0.9127(6) 0.7793(2) 0.0368(11) Uani 1 1 d . . . . .
H2A H 0.290396 0.791303 0.776012 0.055 Uiso 1 1 calc GR . . . .
H2B H 0.253726 0.953068 0.752431 0.055 Uiso 1 1 calc GR . . . .
H2C H 0.305116 0.944728 0.825788 0.055 Uiso 1 1 calc GR . . . .
C19 C 0.45055(18) 0.2274(6) 0.5949(2) 0.0387(11) Uani 1 1 d . . . . .
H19A H 0.482950 0.293473 0.615026 0.058 Uiso 1 1 calc GR . . . .
H19B H 0.455178 0.135402 0.624565 0.058 Uiso 1 1 calc GR . . . .
H19C H 0.421328 0.297968 0.587788 0.058 Uiso 1 1 calc GR . . . .

loop_
_atom_site_aniso_label
_atom_site_aniso_U_11
_atom_site_aniso_U_22
_atom_site_aniso_U_33
_atom_site_aniso_U_23
_atom_site_aniso_U_13
_atom_site_aniso_U_12
Zn1 0.0215(2) 0.0232(3) 0.0222(3) 0.0000(2) 0.0108(2) -0.0004(2)
Cl2 0.0242(5) 0.0354(6) 0.0317(5) 0.0021(4) 0.0132(4) 0.0054(4)
Cl1 0.0329(5) 0.0275(6) 0.0281(5) -0.0039(4) 0.0126(4) -0.0083(4)
O2 0.0371(16) 0.0295(17) 0.0329(16) 0.0008(13) 0.0239(14) 0.0061(13)
O1 0.0302(15) 0.0268(16) 0.0225(14) -0.0008(12) 0.0105(12) 0.0040(12)
N3 0.0266(17) 0.0213(18) 0.0231(17) -0.0026(14) 0.0139(15) 0.0015(14)
N2 0.0224(16) 0.0266(19) 0.0246(17) 0.0023(15) 0.0151(14) 0.0003(14)
N4 0.0278(17) 0.0245(19) 0.0235(17) 0.0007(15) 0.0141(14) 0.0017(15)
N1 0.0220(16) 0.0255(19) 0.0241(17) -0.0009(14) 0.0144(15) -0.0002(14)
O3 0.085(4) 0.073(4) 0.061(4) 0.000 0.048(3) 0.000
C20 0.028(2) 0.027(2) 0.028(2) 0.0109(18) 0.0143(18) 0.0015(17)
C14 0.029(2) 0.030(2) 0.030(2) -0.0028(18) 0.0199(19) 0.0001(17)
C9 0.023(2) 0.031(2) 0.024(2) -0.0013(17) 0.0123(17) 0.0026(17)
C18 0.028(2) 0.034(3) 0.025(2) 0.0053(19) 0.0152(18) 0.0003(18)
C13 0.026(2) 0.044(3) 0.030(2) -0.006(2) 0.0130(18) 0.003(2)
C3 0.027(2) 0.029(2) 0.027(2) -0.0029(18) 0.0136(19) 0.0051(17)
C8 0.028(2) 0.030(2) 0.027(2) -0.0041(19) 0.0130(17) 0.0020(19)
C4 0.029(2) 0.021(2) 0.024(2) 0.0006(17) 0.0130(18) 0.0041(17)
C1 0.0211(19) 0.029(2) 0.022(2) 0.0014(17) 0.0078(17) 0.0015(17)
C7 0.026(2) 0.032(2) 0.026(2) 0.0009(18) 0.0145(18) 0.0063(18)
C6 0.0221(19) 0.037(3) 0.023(2) -0.0011(18) 0.0134(17) -0.0006(18)
C10 0.030(2) 0.030(3) 0.031(2) -0.0023(19) 0.0158(19) -0.0028(18)
C5 0.048(3) 0.029(3) 0.045(3) 0.009(2) 0.031(2) 0.008(2)
C17 0.038(2) 0.020(2) 0.028(2) -0.0011(17) 0.0189(19) -0.0005(18)
C15 0.031(2) 0.027(2) 0.037(2) -0.0075(19) 0.018(2) -0.0030(18)
C16 0.039(2) 0.030(3) 0.031(2) 0.0005(19) 0.021(2) 0.0078(19)
C21 0.0238(19) 0.022(2) 0.030(2) 0.0009(18) 0.0125(18) 0.0017(17)
C12 0.032(2) 0.038(3) 0.024(2) 0.0029(19) 0.0121(19) 0.0092(19)
C11 0.038(2) 0.028(3) 0.032(2) 0.0074(19) 0.018(2) 0.0065(19)
C22 0.038(2) 0.023(2) 0.038(3) 0.0027(19) 0.016(2) 0.0032(19)
C2 0.027(2) 0.043(3) 0.045(3) 0.005(2) 0.023(2) 0.002(2)
C19 0.047(3) 0.046(3) 0.028(2) 0.008(2) 0.023(2) 0.009(2)

loop_
_atom_type_symbol
_atom_type_description
_atom_type_scat_dispersion_real
_atom_type_scat_dispersion_imag
_atom_type_scat_source
C C 0.0181 0.0091 'International Tables Vol C Tables 4.2.6.8 and 6.1.1.4'
H H 0.0000 0.0000 'International Tables Vol C Tables 4.2.6.8 and 6.1.1.4'
Cl Cl 0.3639 0.7018 'International Tables Vol C Tables 4.2.6.8 and 6.1.1.4'
N N 0.0311 0.0180 'International Tables Vol C Tables 4.2.6.8 and 6.1.1.4'
O O 0.0492 0.0322 'International Tables Vol C Tables 4.2.6.8 and 6.1.1.4'
Zn Zn -1.5491 0.6778 'International Tables Vol C Tables 4.2.6.8 and 6.1.1.4'

loop_
_geom_angle_atom_site_label_1
_geom_angle_atom_site_label_2
_geom_angle_atom_site_label_3
_geom_angle
_geom_angle_site_symmetry_1
_geom_angle_site_symmetry_3
Cl1 Zn1 Cl2 108.41(4) . .
N3 Zn1 Cl2 105.89(9) 6_566 .
N3 Zn1 Cl1 116.28(9) 6_566 .
N1 Zn1 Cl2 117.18(9) . .
N1 Zn1 Cl1 106.45(10) . .
N1 Zn1 N3 102.99(13) . 6_566
C16 O2 C15 112.7(3) . .
C7 O1 C8 111.7(3) . .
N4 N3 Zn1 124.3(2) . 6_565
C21 N3 Zn1 129.2(3) . 6_565
C21 N3 N4 105.5(3) . .
N1 N2 C6 120.2(3) . .
C4 N2 N1 111.3(3) . .
C4 N2 C6 127.5(3) . .
N3 N4 C17 120.4(3) . .
C18 N4 N3 111.1(3) . .
C18 N4 C17 128.4(3) . .
N2 N1 Zn1 128.6(2) . .
C1 N1 Zn1 124.9(3) . .
C1 N1 N2 105.5(3) . .
C18 C20 H20 126.4 . .
C18 C20 C21 107.3(4) . .
C21 C20 H20 126.4 . .
C9 C14 C15 121.6(4) . .
C13 C14 C9 119.2(4) . .
C13 C14 C15 119.2(4) . .
C14 C9 C8 119.7(4) . .
C10 C9 C14 118.9(4) . .
C10 C9 C8 121.4(4) . .
N4 C18 C20 106.7(4) . .
N4 C18 C19 122.7(4) . .
C20 C18 C19 130.6(4) . .
C14 C13 H13 119.3 . .
C12 C13 C14 121.4(4) . .
C12 C13 H13 119.3 . .
C4 C3 H3 126.5 . .
C1 C3 H3 126.5 . .
C1 C3 C4 106.9(4) . .
O1 C8 C9 109.9(3) . .
O1 C8 H8A 109.7 . .
O1 C8 H8B 109.7 . .
C9 C8 H8A 109.7 . .
C9 C8 H8B 109.7 . .
H8A C8 H8B 108.2 . .
N2 C4 C3 106.1(3) . .
N2 C4 C5 122.9(3) . .
C3 C4 C5 131.0(4) . .
N1 C1 C3 110.0(3) . .
N1 C1 C2 121.0(4) . .
C3 C1 C2 128.9(4) . .
O1 C7 H7A 110.1 . .
O1 C7 H7B 110.1 . .
O1 C7 C6 108.0(3) . .
H7A C7 H7B 108.4 . .
C6 C7 H7A 110.1 . .
C6 C7 H7B 110.1 . .
N2 C6 C7 110.7(3) . .
N2 C6 H6A 109.5 . .
N2 C6 H6B 109.5 . .
C7 C6 H6A 109.5 . .
C7 C6 H6B 109.5 . .
H6A C6 H6B 108.1 . .
C9 C10 H10 119.7 . .
C11 C10 C9 120.6(4) . .
C11 C10 H10 119.7 . .
C4 C5 H5A 109.5 . .
C4 C5 H5B 109.5 . .
C4 C5 H5C 109.5 . .
H5A C5 H5B 109.5 . .
H5A C5 H5C 109.5 . .
H5B C5 H5C 109.5 . .
N4 C17 H17A 108.8 . .
N4 C17 H17B 108.8 . .
N4 C17 C16 113.6(3) . .
H17A C17 H17B 107.7 . .
C16 C17 H17A 108.8 . .
C16 C17 H17B 108.8 . .
O2 C15 C14 112.4(3) . .
O2 C15 H15A 109.1 . .
O2 C15 H15B 109.1 . .
C14 C15 H15A 109.1 . .
C14 C15 H15B 109.1 . .
H15A C15 H15B 107.9 . .
O2 C16 C17 109.2(3) . .
O2 C16 H16A 109.8 . .
O2 C16 H16B 109.8 . .
C17 C16 H16A 109.8 . .
C17 C16 H16B 109.8 . .
H16A C16 H16B 108.3 . .
N3 C21 C20 109.5(4) . .
N3 C21 C22 122.6(4) . .
C20 C21 C22 127.9(4) . .
C13 C12 H12 120.5 . .
C11 C12 C13 119.1(4) . .
C11 C12 H12 120.5 . .
C10 C11 H11 119.6 . .
C12 C11 C10 120.8(4) . .
C12 C11 H11 119.6 . .
C21 C22 H22A 109.5 . .
C21 C22 H22B 109.5 . .
C21 C22 H22C 109.5 . .
H22A C22 H22B 109.5 . .
H22A C22 H22C 109.5 . .
H22B C22 H22C 109.5 . .
C1 C2 H2A 109.5 . .
C1 C2 H2B 109.5 . .
C1 C2 H2C 109.5 . .
H2A C2 H2B 109.5 . .
H2A C2 H2C 109.5 . .
H2B C2 H2C 109.5 . .
C18 C19 H19A 109.5 . .
C18 C19 H19B 109.5 . .
C18 C19 H19C 109.5 . .
H19A C19 H19B 109.5 . .
H19A C19 H19C 109.5 . .
H19B C19 H19C 109.5 . .

loop_
_geom_bond_atom_site_label_1
_geom_bond_atom_site_label_2
_geom_bond_distance
_geom_bond_site_symmetry_2
Zn1 Cl2 2.2623(11) .
Zn1 Cl1 2.2313(11) .
Zn1 N3 2.050(3) 6_566
Zn1 N1 2.036(3) .
O2 C15 1.440(5) .
O2 C16 1.421(5) .
O1 C8 1.427(5) .
O1 C7 1.412(4) .
N3 N4 1.376(4) .
N3 C21 1.348(5) .
N2 N1 1.372(4) .
N2 C4 1.354(5) .
N2 C6 1.452(4) .
N4 C18 1.352(5) .
N4 C17 1.455(5) .
N1 C1 1.350(5) .
O3 H3A 0.9828 .
C20 H20 0.9500 .
C20 C18 1.365(6) .
C20 C21 1.394(6) .
C14 C9 1.402(6) .
C14 C13 1.394(6) .
C14 C15 1.505(6) .
C9 C8 1.493(5) .
C9 C10 1.395(6) .
C18 C19 1.489(6) .
C13 H13 0.9500 .
C13 C12 1.384(6) .
C3 H3 0.9500 .
C3 C4 1.387(5) .
C3 C1 1.384(6) .
C8 H8A 0.9900 .
C8 H8B 0.9900 .
C4 C5 1.486(6) .
C1 C2 1.491(5) .
C7 H7A 0.9900 .
C7 H7B 0.9900 .
C7 C6 1.513(5) .
C6 H6A 0.9900 .
C6 H6B 0.9900 .
C10 H10 0.9500 .
C10 C11 1.385(6) .
C5 H5A 0.9800 .
C5 H5B 0.9800 .
C5 H5C 0.9800 .
C17 H17A 0.9900 .
C17 H17B 0.9900 .
C17 C16 1.513(5) .
C15 H15A 0.9900 .
C15 H15B 0.9900 .
C16 H16A 0.9900 .
C16 H16B 0.9900 .
C21 C22 1.489(6) .
C12 H12 0.9500 .
C12 C11 1.376(6) .
C11 H11 0.9500 .
C22 H22A 0.9800 .
C22 H22B 0.9800 .
C22 H22C 0.9800 .
C2 H2A 0.9800 .
C2 H2B 0.9800 .
C2 H2C 0.9800 .
C19 H19A 0.9800 .
C19 H19B 0.9800 .
C19 H19C 0.9800 .
